data_7040026
loop_
_publ_author_name
'Lin, Yue-Jian'
'Shan, Wei-Long'
'Jin, Guo-Xin'

_publ_section_title
;
 A nonanuclear triangular macrocycle and a linear heptanuclear
 heterometallic complex based on a 2-substituted
 imidazole-4,5-dicarboxylate ligand.
;
_journal_issue 32
_journal_name_full 'Dalton transactions (Cambridge, England : 2003)'
_journal_page_first 12680
_journal_page_last 12684
_journal_paper_doi 10.1039/c6dt02460b
_journal_volume 45
_journal_year 2016
_chemical_formula_sum 'C65 H73 F9 Ir3 N7 O18 S3'
_chemical_formula_weight 2084.08
_space_group_crystal_system monoclinic
_space_group_IT_number 14
_space_group_name_Hall '-P 2ybc'
_space_group_name_H-M_alt 'P 1 21/c 1'
_symmetry_space_group_name_Hall '-P 2ybc'
_symmetry_space_group_name_H-M 'P 1 21/c 1'
_atom_sites_solution_hydrogens geom
_audit_creation_method SHELXL-2014/7
_audit_update_record
;
2016-07-20 deposited with the CCDC.
2016-07-22 downloaded from the CCDC.
;
_cell_angle_alpha 90
_cell_angle_beta 111.502(4)
_cell_angle_gamma 90
_cell_formula_units_Z 4
_cell_length_a 19.363(2)
_cell_length_b 18.814(2)
_cell_length_c 21.881(2)
_cell_measurement_reflns_used 9308
_cell_measurement_temperature 150(2)
_cell_measurement_theta_max 65.16
_cell_measurement_theta_min 3.20
_cell_volume 7416.4(13)
_computing_cell_refinement 'Bruker SMART'
_computing_data_collection 'Bruker SMART'
_computing_data_reduction 'Bruker SAINT'
_computing_molecular_graphics 'Bruker SHELXTL'
_computing_publication_material 'Bruker SHELXTL'
_computing_structure_refinement 'SHELXL-2014/7 (Sheldrick, 2014)'
_computing_structure_solution 'Bruker SHELXTL'
_diffrn_ambient_temperature 150(2)
_diffrn_measured_fraction_theta_full 0.985
_diffrn_measured_fraction_theta_max 0.985
_diffrn_measurement_device_type 'CCD area detector'
_diffrn_measurement_method 'phi and omega scans'
_diffrn_radiation_type CuK\a
_diffrn_radiation_wavelength 1.54178
_diffrn_reflns_av_R_equivalents 0.0552
_diffrn_reflns_av_unetI/netI 0.0494
_diffrn_reflns_Laue_measured_fraction_full 0.985
_diffrn_reflns_Laue_measured_fraction_max 0.985
_diffrn_reflns_limit_h_max 22
_diffrn_reflns_limit_h_min -22
_diffrn_reflns_limit_k_max 22
_diffrn_reflns_limit_k_min -22
_diffrn_reflns_limit_l_max 25
_diffrn_reflns_limit_l_min -25
_diffrn_reflns_number 35794
_diffrn_reflns_point_group_measured_fraction_full 0.985
_diffrn_reflns_point_group_measured_fraction_max 0.985
_diffrn_reflns_theta_full 65.151
_diffrn_reflns_theta_max 65.151
_diffrn_reflns_theta_min 2.452
_exptl_absorpt_coefficient_mu 11.820
_exptl_absorpt_correction_T_max 0.750
_exptl_absorpt_correction_T_min 0.438
_exptl_absorpt_correction_type multi-scan
_exptl_absorpt_process_details sadabs
_exptl_crystal_colour yellow
_exptl_crystal_density_diffrn 1.866
_exptl_crystal_description block
_exptl_crystal_F_000 4064
_exptl_crystal_size_max 0.250
_exptl_crystal_size_mid 0.180
_exptl_crystal_size_min 0.150
_platon_squeeze_details
; 
 In asymmetric unit of this data, there were disordered 
 anion and solvents (one triflate anion, two methanol and 
 three water molecules) which could not be restrained 
 properly. Therefore, SQUEEZE algorithm was used to omit 
 them. 
;
_refine_diff_density_max 8.206
_refine_diff_density_min -5.856
_refine_diff_density_rms 0.383
_refine_ls_extinction_method none
_refine_ls_goodness_of_fit_ref 1.027
_refine_ls_hydrogen_treatment constr
_refine_ls_matrix_type full
_refine_ls_number_parameters 771
_refine_ls_number_reflns 12465
_refine_ls_number_restraints 111
_refine_ls_restrained_S_all 1.027
_refine_ls_R_factor_all 0.1302
_refine_ls_R_factor_gt 0.1245
_refine_ls_shift/su_max 0.002
_refine_ls_shift/su_mean 0.000
_refine_ls_structure_factor_coef Fsqd
_refine_ls_weighting_details 'w=1/[\s^2^(Fo^2^)+(0.1886P)^2^+363.8772P] where P=(Fo^2^+2Fc^2^)/3'
_refine_ls_weighting_scheme calc
_refine_ls_wR_factor_gt 0.3272
_refine_ls_wR_factor_ref 0.3323
_reflns_Friedel_coverage 0.000
_reflns_number_gt 11066
_reflns_number_total 12465
_reflns_threshold_expression 'I > 2\s(I)'
_cod_data_source_file c6dt02460b2.cif
_cod_data_source_block 2
_cod_depositor_comments 'Adding full bibliography for 7040026--7040028.cif.'
_cod_original_cell_volume 7416.8(14)
_cod_database_code 7040026
_shelx_shelxl_version_number 2014/7
_shelx_space_group_comment
; 
The symmetry employed for this shelxl refinement is uniquely defined 
by the following loop, which should always be used as a source of 
symmetry information in preference to the above space-group names. 
They are only intended as comments. 
;
_shelx_estimated_absorpt_t_min 0.156
_shelx_estimated_absorpt_t_max 0.270

loop_
_space_group_symop_operation_xyz
'x, y, z'
'-x, y+1/2, -z+1/2'
'-x, -y, -z'
'x, -y-1/2, z-1/2'

loop_
_atom_site_label
_atom_site_type_symbol
_atom_site_fract_x
_atom_site_fract_y
_atom_site_fract_z
_atom_site_U_iso_or_equiv
_atom_site_adp_type
_atom_site_occupancy
_atom_site_site_symmetry_order
_atom_site_calc_flag
_atom_site_refinement_flags_posn
_atom_site_refinement_flags_adp
Ir1 Ir 1.15370(4) 0.54619(5) 0.36223(4) 0.0432(3) Uani 1 1 d . .
Ir2 Ir 1.27204(5) 0.24228(5) 0.49083(5) 0.0528(3) Uani 1 1 d . .
Ir3 Ir 0.61404(4) 0.22317(4) 0.28816(4) 0.0347(3) Uani 1 1 d . .
N1 N 1.1976(8) 0.4565(8) 0.4114(7) 0.037(3) Uani 1 1 d D .
N2 N 1.2397(9) 0.3488(9) 0.4577(8) 0.046(4) Uani 1 1 d . .
N3 N 0.7226(7) 0.2596(6) 0.3140(6) 0.023(3) Uani 1 1 d . .
N4 N 1.1623(9) 0.4948(9) 0.2817(8) 0.046(4) Uani 1 1 d . .
N5 N 1.2579(11) 0.2718(11) 0.5731(11) 0.062(5) Uani 1 1 d . .
N6 N 0.6135(9) 0.2655(10) 0.3756(10) 0.051(4) Uani 1 1 d . .
N7 N 0.5838(9) 0.3197(9) 0.2493(9) 0.050(4) Uani 1 1 d . .
O1 O 1.2724(8) 0.5686(8) 0.3959(8) 0.055(4) Uani 1 1 d . .
O2 O 1.3820(9) 0.5233(11) 0.4616(9) 0.077(5) Uani 1 1 d . .
O3 O 1.3759(7) 0.2978(11) 0.5282(8) 0.067(5) Uani 1 1 d . .
O4 O 1.4288(10) 0.4049(16) 0.5205(15) 0.122(10) Uani 1 1 d . .
O5 O 0.3151(16) 0.393(2) 0.301(2) 0.174(15) Uani 1 1 d D .
O6 O 0.373(2) 0.3981(18) 0.2228(13) 0.165(15) Uani 1 1 d D .
O7 O 0.412(3) 0.3089(16) 0.309(3) 0.217(19) Uani 1 1 d D U
O8 O 0.701(2) 0.4371(14) 0.346(2) 0.190(15) Uani 1 1 d D U
O9 O 0.737(5) 0.515(3) 0.4385(13) 0.48(7) Uiso 1 1 d D .
O10 O 0.670(2) 0.5591(16) 0.3286(18) 0.192(16) Uani 1 1 d D U
S1 S 0.3810(7) 0.3780(5) 0.2864(6) 0.116(3) Uani 1 1 d D .
S2 S 0.7218(10) 0.5096(11) 0.3699(10) 0.205(8) Uani 1 1 d D U
F1 F 0.517(2) 0.429(3) 0.339(2) 0.242(19) Uani 1 1 d D U
F2 F 0.427(3) 0.497(2) 0.339(3) 0.242(19) Uani 1 1 d D U
F3 F 0.451(3) 0.399(3) 0.4020(19) 0.238(18) Uani 1 1 d D U
F4 F 0.8489(17) 0.4596(16) 0.3749(18) 0.180(12) Uani 1 1 d D U
F5 F 0.788(3) 0.522(3) 0.291(2) 0.29(2) Uani 1 1 d D U
F6 F 0.824(3) 0.568(2) 0.404(3) 0.30(2) Uani 1 1 d D U
C1 C 1.1773(9) 0.3829(10) 0.4242(9) 0.037(4) Uani 1 1 d . .
C2 C 1.2738(9) 0.4575(10) 0.4354(12) 0.053(6) Uani 1 1 d D .
C3 C 1.2981(13) 0.3922(16) 0.4671(13) 0.066(6) Uani 1 1 d . .
C4 C 1.3126(11) 0.5220(14) 0.4321(10) 0.051(5) Uani 1 1 d . .
C5 C 1.3753(14) 0.3690(14) 0.5097(14) 0.069(7) Uani 1 1 d . .
C6 C 1.0991(11) 0.3579(9) 0.4026(9) 0.040(4) Uani 1 1 d . .
C7 C 1.0532(10) 0.3616(12) 0.3370(10) 0.047(5) Uani 1 1 d . .
H7 H 1.0713 0.3772 0.3044 0.056 Uiso 1 1 calc R U
C8 C 0.9805(10) 0.3418(10) 0.3211(9) 0.041(4) Uani 1 1 d . .
H8 H 0.9472 0.3443 0.2767 0.049 Uiso 1 1 calc R U
C9 C 0.9553(10) 0.3185(10) 0.3684(11) 0.043(4) Uani 1 1 d . .
C10 C 1.0032(11) 0.3157(11) 0.4320(9) 0.045(4) Uani 1 1 d . .
H10 H 0.9862 0.2987 0.4649 0.053 Uiso 1 1 calc R U
C11 C 1.0742(10) 0.3365(10) 0.4490(10) 0.041(4) Uani 1 1 d . .
H11 H 1.1065 0.3361 0.4938 0.049 Uiso 1 1 calc R U
C12 C 0.7459(9) 0.2984(10) 0.2744(9) 0.039(4) Uani 1 1 d . .
H12 H 0.7104 0.3131 0.2334 0.046 Uiso 1 1 calc R U
C13 C 0.8201(12) 0.3186(11) 0.2901(11) 0.054(5) Uani 1 1 d . .
H13 H 0.8328 0.3484 0.2608 0.065 Uiso 1 1 calc R U
C14 C 0.8760(10) 0.2956(10) 0.3485(8) 0.037(4) Uani 1 1 d . .
C15 C 0.8524(12) 0.2502(11) 0.3890(11) 0.049(5) Uani 1 1 d . .
H15 H 0.8868 0.2330 0.4295 0.059 Uiso 1 1 calc R U
C16 C 0.7772(11) 0.2313(11) 0.3677(12) 0.050(5) Uani 1 1 d . .
H16 H 0.7632 0.1964 0.3924 0.060 Uiso 1 1 calc R U
C17 C 1.0369(11) 0.5743(12) 0.3277(12) 0.057(6) Uani 1 1 d . U
C18 C 1.0688(14) 0.5735(13) 0.3993(14) 0.066(6) Uani 1 1 d . U
C19 C 1.1276(13) 0.6220(12) 0.4216(13) 0.063(6) Uani 1 1 d . .
C20 C 1.1295(12) 0.6603(10) 0.3615(11) 0.058(6) Uani 1 1 d D .
C21 C 1.0750(15) 0.6252(15) 0.3069(14) 0.078(8) Uani 1 1 d D .
C22 C 0.9732(16) 0.529(2) 0.2792(19) 0.100(11) Uani 1 1 d . .
H22A H 0.9355 0.5607 0.2495 0.150 Uiso 1 1 calc R U
H22B H 0.9507 0.4998 0.3039 0.150 Uiso 1 1 calc R U
H22C H 0.9932 0.4984 0.2535 0.150 Uiso 1 1 calc R U
C23 C 1.0370(19) 0.5264(19) 0.4371(18) 0.095(10) Uani 1 1 d . U
H23A H 1.0773 0.5013 0.4712 0.142 Uiso 1 1 calc R U
H23B H 1.0035 0.4917 0.4073 0.142 Uiso 1 1 calc R U
H23C H 1.0093 0.5551 0.4577 0.142 Uiso 1 1 calc R U
C24 C 1.180(2) 0.646(2) 0.4888(15) 0.115(13) Uani 1 1 d . U
H24A H 1.2031 0.6913 0.4845 0.172 Uiso 1 1 calc R U
H24B H 1.2186 0.6102 0.5074 0.172 Uiso 1 1 calc R U
H24C H 1.1521 0.6526 0.5178 0.172 Uiso 1 1 calc R U
C25 C 1.1864(16) 0.7171(12) 0.3608(19) 0.083(8) Uani 1 1 d . U
H25A H 1.1881 0.7202 0.3167 0.124 Uiso 1 1 calc R U
H25B H 1.2355 0.7042 0.3923 0.124 Uiso 1 1 calc R U
H25C H 1.1717 0.7633 0.3729 0.124 Uiso 1 1 calc R U
C26 C 1.068(2) 0.6454(15) 0.2403(16) 0.087(9) Uani 1 1 d . .
H26A H 1.0610 0.6026 0.2131 0.131 Uiso 1 1 calc R U
H26B H 1.1131 0.6702 0.2418 0.131 Uiso 1 1 calc R U
H26C H 1.0250 0.6769 0.2213 0.131 Uiso 1 1 calc R U
C27 C 1.2445(15) 0.1342(12) 0.4971(12) 0.061(6) Uani 1 1 d . .
C28 C 1.1917(15) 0.1643(14) 0.4395(13) 0.065(6) Uani 1 1 d . U
C29 C 1.2310(19) 0.1839(17) 0.4003(13) 0.082(9) Uani 1 1 d . .
C30 C 1.3080(18) 0.1685(16) 0.4329(15) 0.079(8) Uani 1 1 d . .
C31 C 1.3140(16) 0.1368(17) 0.4945(15) 0.082(9) Uani 1 1 d . .
C32 C 1.2259(16) 0.1009(15) 0.5504(13) 0.071(7) Uani 1 1 d . .
H32A H 1.2151 0.0503 0.5406 0.106 Uiso 1 1 calc R U
H32B H 1.1823 0.1244 0.5538 0.106 Uiso 1 1 calc R U
H32C H 1.2680 0.1058 0.5921 0.106 Uiso 1 1 calc R U
C33 C 1.1080(18) 0.1588(16) 0.4210(15) 0.084(8) Uani 1 1 d . U
H33A H 1.0828 0.1872 0.3815 0.127 Uiso 1 1 calc R U
H33B H 1.0946 0.1767 0.4573 0.127 Uiso 1 1 calc R U
H33C H 1.0927 0.1090 0.4124 0.127 Uiso 1 1 calc R U
C34 C 1.1988(19) 0.2198(18) 0.3374(10) 0.087(10) Uani 1 1 d . .
H34A H 1.1463 0.2297 0.3284 0.130 Uiso 1 1 calc R U
H34B H 1.2031 0.1893 0.3027 0.130 Uiso 1 1 calc R U
H34C H 1.2252 0.2645 0.3387 0.130 Uiso 1 1 calc R U
C35 C 1.371(2) 0.186(2) 0.410(3) 0.14(2) Uani 1 1 d . .
H35A H 1.3845 0.1436 0.3915 0.215 Uiso 1 1 calc R U
H35B H 1.4134 0.2033 0.4473 0.215 Uiso 1 1 calc R U
H35C H 1.3543 0.2233 0.3763 0.215 Uiso 1 1 calc R U
C36 C 1.384(2) 0.105(2) 0.549(2) 0.141(19) Uani 1 1 d . .
H36A H 1.3724 0.0907 0.5867 0.211 Uiso 1 1 calc R U
H36B H 1.4242 0.1401 0.5620 0.211 Uiso 1 1 calc R U
H36C H 1.4010 0.0627 0.5310 0.211 Uiso 1 1 calc R U
C37 C 0.5765(12) 0.1617(13) 0.1978(11) 0.054(5) Uani 1 1 d . .
C38 C 0.6335(9) 0.1227(11) 0.2498(9) 0.041(4) Uani 1 1 d . .
C39 C 0.6114(12) 0.1088(10) 0.3046(10) 0.048(5) Uani 1 1 d . .
C40 C 0.5338(11) 0.1395(11) 0.2864(11) 0.047(5) Uani 1 1 d . .
C41 C 0.5171(10) 0.1698(13) 0.2218(11) 0.052(5) Uani 1 1 d . .
C42 C 0.5772(12) 0.1800(16) 0.1336(10) 0.063(7) Uani 1 1 d . .
H42A H 0.5502 0.1437 0.1016 0.095 Uiso 1 1 calc R U
H42B H 0.6286 0.1824 0.1358 0.095 Uiso 1 1 calc R U
H42C H 0.5533 0.2263 0.1200 0.095 Uiso 1 1 calc R U
C43 C 0.7079(12) 0.1011(14) 0.2454(13) 0.068(7) Uani 1 1 d . .
H43A H 0.7465 0.1010 0.2894 0.102 Uiso 1 1 calc R U
H43B H 0.7212 0.1350 0.2175 0.102 Uiso 1 1 calc R U
H43C H 0.7035 0.0534 0.2263 0.102 Uiso 1 1 calc R U
C44 C 0.652(2) 0.0697(15) 0.3663(11) 0.115(16) Uani 1 1 d . .
H44A H 0.6348 0.0203 0.3619 0.172 Uiso 1 1 calc R U
H44B H 0.6426 0.0923 0.4028 0.172 Uiso 1 1 calc R U
H44C H 0.7053 0.0707 0.3748 0.172 Uiso 1 1 calc R U
C45 C 0.4894(14) 0.1384(11) 0.3271(15) 0.065(7) Uani 1 1 d . .
H45A H 0.4736 0.1869 0.3320 0.098 Uiso 1 1 calc R U
H45B H 0.5189 0.1191 0.3704 0.098 Uiso 1 1 calc R U
H45C H 0.4455 0.1085 0.3064 0.098 Uiso 1 1 calc R U
C46 C 0.4414(12) 0.2056(12) 0.1845(13) 0.057(6) Uani 1 1 d . .
H46A H 0.4459 0.2370 0.1504 0.086 Uiso 1 1 calc R U
H46B H 0.4264 0.2334 0.2154 0.086 Uiso 1 1 calc R U
H46C H 0.4041 0.1690 0.1641 0.086 Uiso 1 1 calc R U
C47 C 1.1746(18) 0.4676(15) 0.2416(14) 0.075(8) Uani 1 1 d . .
C48 C 1.183(2) 0.4398(19) 0.1839(16) 0.102(12) Uani 1 1 d . .
H48A H 1.1431 0.4585 0.1449 0.153 Uiso 1 1 calc R U
H48B H 1.1797 0.3878 0.1842 0.153 Uiso 1 1 calc R U
H48C H 1.2311 0.4540 0.1831 0.153 Uiso 1 1 calc R U
C49 C 1.2499(16) 0.2755(17) 0.6272(16) 0.078(8) Uani 1 1 d . .
C50 C 1.247(2) 0.280(2) 0.6940(18) 0.099(11) Uani 1 1 d . .
H50A H 1.2807 0.2441 0.7224 0.149 Uiso 1 1 calc R U
H50B H 1.1966 0.2713 0.6917 0.149 Uiso 1 1 calc R U
H50C H 1.2634 0.3274 0.7123 0.149 Uiso 1 1 calc R U
C51 C 0.6093(14) 0.2874(15) 0.4238(12) 0.067(7) Uani 1 1 d . .
C52 C 0.5960(19) 0.3107(17) 0.4768(14) 0.085(9) Uani 1 1 d . .
H52A H 0.5434 0.3232 0.4638 0.128 Uiso 1 1 calc R U
H52B H 0.6266 0.3528 0.4949 0.128 Uiso 1 1 calc R U
H52C H 0.6085 0.2732 0.5102 0.128 Uiso 1 1 calc R U
C53 C 0.450(2) 0.430(2) 0.3457(17) 0.133(18) Uani 1 1 d D U
C54 C 0.804(2) 0.5164(17) 0.3569(19) 0.155(12) Uani 1 1 d D U
C56 C 0.5657(13) 0.3797(16) 0.2275(14) 0.069(7) Uani 1 1 d . .
C57 C 0.540(2) 0.446(2) 0.197(2) 0.111(12) Uani 1 1 d . .
H57A H 0.5527 0.4507 0.1578 0.166 Uiso 1 1 calc R U
H57B H 0.5624 0.4845 0.2275 0.166 Uiso 1 1 calc R U
H57C H 0.4855 0.4480 0.1837 0.166 Uiso 1 1 calc R U

loop_
_atom_site_aniso_label
_atom_site_aniso_U_11
_atom_site_aniso_U_22
_atom_site_aniso_U_33
_atom_site_aniso_U_23
_atom_site_aniso_U_13
_atom_site_aniso_U_12
Ir1 0.0382(5) 0.0462(5) 0.0469(5) -0.0037(3) 0.0175(4) 0.0001(3)
Ir2 0.0534(6) 0.0653(6) 0.0503(6) 0.0254(4) 0.0313(4) 0.0228(4)
Ir3 0.0316(4) 0.0372(4) 0.0373(4) -0.0062(3) 0.0150(3) 0.0014(3)
N1 0.041(8) 0.035(8) 0.036(8) -0.007(6) 0.016(7) 0.001(6)
N2 0.051(9) 0.047(9) 0.045(9) -0.010(7) 0.023(8) -0.012(7)
N3 0.032(7) 0.010(5) 0.024(6) -0.001(4) 0.007(5) -0.009(5)
N4 0.044(9) 0.048(9) 0.045(9) -0.007(8) 0.014(7) -0.011(7)
N5 0.057(12) 0.071(13) 0.059(12) 0.008(10) 0.022(10) 0.011(9)
N6 0.038(9) 0.056(10) 0.058(11) -0.006(9) 0.018(8) -0.006(7)
N7 0.046(9) 0.042(10) 0.060(11) -0.011(8) 0.016(8) 0.001(7)
O1 0.056(9) 0.044(8) 0.078(10) -0.019(8) 0.041(8) -0.040(7)
O2 0.050(9) 0.088(13) 0.073(11) -0.014(10) -0.001(8) -0.008(9)
O3 0.029(7) 0.104(13) 0.062(10) 0.031(9) 0.010(7) 0.009(8)
O4 0.031(9) 0.15(2) 0.16(2) 0.045(19) 0.009(11) 0.001(12)
O5 0.13(3) 0.22(4) 0.19(4) 0.00(3) 0.09(3) 0.00(3)
O6 0.23(4) 0.12(2) 0.21(4) 0.06(2) 0.15(3) 0.01(2)
O7 0.24(3) 0.15(3) 0.24(3) 0.01(3) 0.06(3) 0.05(3)
O8 0.17(3) 0.20(2) 0.21(3) -0.05(2) 0.08(2) -0.02(2)
O10 0.14(2) 0.16(3) 0.23(3) -0.05(2) 0.02(2) 0.05(2)
S1 0.138(9) 0.083(6) 0.134(9) -0.008(6) 0.058(7) 0.017(6)
S2 0.171(13) 0.205(17) 0.185(17) -0.022(14) 0.000(12) 0.059(13)
F1 0.26(3) 0.31(4) 0.20(3) 0.04(3) 0.14(3) 0.07(3)
F2 0.23(3) 0.21(3) 0.28(4) 0.01(3) 0.09(3) 0.08(3)
F3 0.27(3) 0.31(4) 0.17(2) 0.04(2) 0.12(2) 0.08(3)
F4 0.15(2) 0.15(2) 0.21(3) -0.061(19) 0.02(2) 0.002(16)
F5 0.32(4) 0.31(4) 0.24(3) 0.03(2) 0.09(2) 0.07(3)
F6 0.33(5) 0.18(3) 0.37(5) -0.13(4) 0.11(5) -0.06(3)
C1 0.025(8) 0.049(10) 0.040(9) 0.015(8) 0.016(7) 0.011(7)
C2 0.033(9) 0.032(10) 0.080(15) 0.010(9) 0.004(10) 0.019(8)
C3 0.045(12) 0.089(18) 0.069(15) 0.006(13) 0.027(11) -0.007(12)
C4 0.037(10) 0.079(16) 0.040(11) -0.024(11) 0.016(9) -0.012(10)
C5 0.056(14) 0.061(15) 0.093(19) 0.026(13) 0.030(13) -0.011(11)
C6 0.049(10) 0.030(9) 0.033(9) 0.008(7) 0.007(8) 0.010(8)
C7 0.036(10) 0.058(12) 0.048(11) 0.003(9) 0.017(8) -0.001(9)
C8 0.045(10) 0.048(11) 0.033(9) -0.009(8) 0.017(8) 0.004(8)
C9 0.033(9) 0.032(9) 0.069(13) -0.013(8) 0.024(9) -0.003(7)
C10 0.047(11) 0.051(11) 0.033(9) 0.007(8) 0.012(8) 0.012(9)
C11 0.035(9) 0.043(10) 0.050(11) 0.001(8) 0.023(8) 0.009(8)
C12 0.027(8) 0.043(10) 0.031(9) -0.002(7) -0.007(7) 0.009(7)
C13 0.054(12) 0.043(11) 0.056(13) 0.015(9) 0.010(10) 0.010(9)
C14 0.043(10) 0.046(10) 0.028(8) -0.008(7) 0.019(8) -0.002(8)
C15 0.044(11) 0.046(11) 0.057(13) 0.015(9) 0.017(10) 0.002(9)
C16 0.039(10) 0.048(11) 0.078(15) 0.023(10) 0.040(11) 0.011(8)
C17 0.038(9) 0.054(11) 0.066(12) 0.000(9) 0.004(8) 0.037(9)
C18 0.059(11) 0.059(12) 0.085(14) 0.020(10) 0.035(10) 0.028(10)
C19 0.060(13) 0.048(12) 0.080(16) 0.010(11) 0.026(12) 0.015(10)
C20 0.071(14) 0.029(10) 0.081(16) 0.007(10) 0.038(13) 0.012(10)
C21 0.069(16) 0.064(16) 0.086(19) -0.006(14) 0.010(14) -0.007(13)
C22 0.049(15) 0.12(3) 0.12(3) 0.03(2) 0.021(16) 0.000(16)
C23 0.10(2) 0.11(2) 0.12(2) 0.008(17) 0.091(19) 0.010(16)
C24 0.18(3) 0.10(2) 0.059(16) -0.027(15) 0.036(18) 0.03(2)
C25 0.078(16) 0.034(11) 0.14(2) -0.005(13) 0.045(16) -0.011(11)
C26 0.12(2) 0.053(15) 0.09(2) 0.018(14) 0.045(19) 0.017(15)
C27 0.087(16) 0.053(13) 0.068(14) 0.020(11) 0.059(14) 0.013(11)
C28 0.078(12) 0.069(13) 0.063(12) 0.013(10) 0.041(10) 0.020(10)
C29 0.12(2) 0.09(2) 0.050(14) 0.025(13) 0.045(16) 0.040(18)
C30 0.10(2) 0.079(18) 0.080(18) 0.017(15) 0.057(17) 0.031(16)
C31 0.073(17) 0.09(2) 0.09(2) 0.040(16) 0.031(15) 0.029(15)
C32 0.087(18) 0.068(16) 0.061(15) 0.009(12) 0.032(14) -0.001(14)
C33 0.111(17) 0.065(17) 0.076(18) -0.015(14) 0.033(17) -0.005(16)
C34 0.11(2) 0.12(2) 0.016(10) 0.009(12) -0.004(12) 0.012(18)
C35 0.15(4) 0.12(3) 0.25(6) 0.05(3) 0.17(4) 0.04(3)
C36 0.13(3) 0.15(4) 0.15(4) 0.07(3) 0.07(3) 0.11(3)
C37 0.057(12) 0.066(14) 0.050(12) -0.019(10) 0.032(10) -0.020(11)
C38 0.020(8) 0.063(12) 0.043(10) -0.008(9) 0.014(7) 0.004(8)
C39 0.070(13) 0.024(9) 0.053(12) -0.007(8) 0.026(10) 0.003(8)
C40 0.049(11) 0.043(10) 0.059(12) -0.016(9) 0.033(10) -0.013(9)
C41 0.024(8) 0.069(14) 0.061(13) -0.017(11) 0.014(9) -0.011(9)
C42 0.047(12) 0.11(2) 0.030(10) -0.019(11) 0.006(9) -0.015(12)
C43 0.043(11) 0.085(17) 0.092(18) -0.043(14) 0.044(12) 0.006(11)
C44 0.23(4) 0.052(15) 0.030(11) 0.015(10) 0.007(18) 0.06(2)
C45 0.075(15) 0.036(11) 0.11(2) -0.027(12) 0.067(16) -0.017(10)
C46 0.044(11) 0.053(12) 0.075(15) -0.011(11) 0.021(11) 0.000(9)
C47 0.11(2) 0.071(16) 0.070(16) -0.034(14) 0.059(17) -0.039(15)
C48 0.15(3) 0.10(2) 0.08(2) -0.047(18) 0.07(2) -0.06(2)
C49 0.069(17) 0.09(2) 0.08(2) -0.019(15) 0.035(15) 0.005(14)
C50 0.10(2) 0.12(3) 0.09(2) -0.01(2) 0.05(2) 0.02(2)
C51 0.064(15) 0.085(18) 0.049(13) -0.029(13) 0.018(11) -0.012(13)
C52 0.11(2) 0.09(2) 0.058(16) -0.030(15) 0.023(15) 0.004(17)
C53 0.14(4) 0.16(4) 0.08(2) -0.01(2) 0.01(2) 0.09(3)
C54 0.14(2) 0.062(19) 0.19(3) 0.00(2) -0.03(3) -0.011(16)
C56 0.045(12) 0.081(19) 0.072(16) -0.020(14) 0.011(11) -0.009(12)
C57 0.08(2) 0.10(3) 0.13(3) 0.01(2) 0.01(2) 0.023(19)

loop_
_atom_type_symbol
_atom_type_description
_atom_type_scat_dispersion_real
_atom_type_scat_dispersion_imag
_atom_type_scat_source
C C 0.0181 0.0091 'International Tables Vol C Tables 4.2.6.8 and 6.1.1.4'
H H 0.0000 0.0000 'International Tables Vol C Tables 4.2.6.8 and 6.1.1.4'
N N 0.0311 0.0180 'International Tables Vol C Tables 4.2.6.8 and 6.1.1.4'
O O 0.0492 0.0322 'International Tables Vol C Tables 4.2.6.8 and 6.1.1.4'
F F 0.0727 0.0534 'International Tables Vol C Tables 4.2.6.8 and 6.1.1.4'
S S 0.3331 0.5567 'International Tables Vol C Tables 4.2.6.8 and 6.1.1.4'
Ir Ir -4.7710 6.5667 'International Tables Vol C Tables 4.2.6.8 and 6.1.1.4'

loop_
_geom_angle_atom_site_label_1
_geom_angle_atom_site_label_2
_geom_angle_atom_site_label_3
_geom_angle
N1 Ir1 N4 85.0(6)
N1 Ir1 C19 112.8(8)
N4 Ir1 C19 162.1(8)
N1 Ir1 C18 103.3(8)
N4 Ir1 C18 138.2(9)
C19 Ir1 C18 38.4(10)
N1 Ir1 C21 162.0(9)
N4 Ir1 C21 96.0(9)
C19 Ir1 C21 66.4(10)
C18 Ir1 C21 64.2(11)
N1 Ir1 C17 124.9(8)
N4 Ir1 C17 102.5(8)
C19 Ir1 C17 66.1(9)
C18 Ir1 C17 39.5(10)
C21 Ir1 C17 37.3(10)
N1 Ir1 O1 78.2(6)
N4 Ir1 O1 88.6(6)
C19 Ir1 O1 97.0(8)
C18 Ir1 O1 133.2(9)
C21 Ir1 O1 119.8(9)
C17 Ir1 O1 154.7(8)
N1 Ir1 C20 150.5(7)
N4 Ir1 C20 122.3(8)
C19 Ir1 C20 41.0(9)
C18 Ir1 C20 65.0(9)
C21 Ir1 C20 38.4(5)
C17 Ir1 C20 64.4(9)
O1 Ir1 C20 90.5(7)
N5 Ir2 C27 95.0(9)
N5 Ir2 C28 110.6(9)
C27 Ir2 C28 38.9(10)
N5 Ir2 C31 113.6(10)
C27 Ir2 C31 37.5(10)
C28 Ir2 C31 64.8(11)
N5 Ir2 N2 85.7(7)
C27 Ir2 N2 150.4(8)
C28 Ir2 N2 113.5(8)
C31 Ir2 N2 160.2(9)
N5 Ir2 O3 86.6(8)
C27 Ir2 O3 131.7(9)
C28 Ir2 O3 159.4(8)
C31 Ir2 O3 98.5(10)
N2 Ir2 O3 77.9(6)
N5 Ir2 C29 148.0(11)
C27 Ir2 C29 63.4(10)
C28 Ir2 C29 37.9(11)
C31 Ir2 C29 64.3(11)
N2 Ir2 C29 101.7(8)
O3 Ir2 C29 125.4(10)
N5 Ir2 C30 152.6(9)
C27 Ir2 C30 64.1(10)
C28 Ir2 C30 65.1(11)
C31 Ir2 C30 39.1(11)
N2 Ir2 C30 121.3(9)
O3 Ir2 C30 94.4(11)
C29 Ir2 C30 38.7(12)
N7 Ir3 N6 86.8(7)
N7 Ir3 N3 85.8(6)
N6 Ir3 N3 88.2(6)
N7 Ir3 C41 95.1(8)
N6 Ir3 C41 120.2(7)
N3 Ir3 C41 151.6(7)
N7 Ir3 C38 134.1(7)
N6 Ir3 C38 139.1(8)
N3 Ir3 C38 95.2(5)
C41 Ir3 C38 64.1(7)
N7 Ir3 C37 98.5(8)
N6 Ir3 C37 158.4(7)
N3 Ir3 C37 113.0(6)
C41 Ir3 C37 38.8(8)
C38 Ir3 C37 39.4(8)
N7 Ir3 C39 160.6(8)
N6 Ir3 C39 102.6(7)
N3 Ir3 C39 111.2(7)
C41 Ir3 C39 65.5(9)
C38 Ir3 C39 38.7(7)
C37 Ir3 C39 66.8(9)
N7 Ir3 C40 123.2(8)
N6 Ir3 C40 92.8(7)
N3 Ir3 C40 151.1(7)
C41 Ir3 C40 38.8(9)
C38 Ir3 C40 65.8(7)
C37 Ir3 C40 66.7(7)
C39 Ir3 C40 40.6(8)
C2 N1 C1 105.1(14)
C2 N1 Ir1 112.1(12)
C1 N1 Ir1 142.1(11)
C1 N2 C3 109.5(19)
C1 N2 Ir2 137.1(13)
C3 N2 Ir2 113.0(16)
C12 N3 C16 115.6(14)
C12 N3 Ir3 123.5(10)
C16 N3 Ir3 119.4(11)
C47 N4 Ir1 173(2)
C49 N5 Ir2 167(2)
C51 N6 Ir3 176.1(18)
C56 N7 Ir3 177.9(19)
C4 O1 Ir1 114.5(12)
C5 O3 Ir2 116.6(13)
O6 S1 O7 118(3)
O6 S1 O5 113(2)
O7 S1 O5 113(3)
O6 S1 C53 111(2)
O7 S1 C53 98(2)
O5 S1 C53 103(2)
O9 S2 O10 116(2)
O9 S2 O8 112(2)
O10 S2 O8 110.3(19)
O9 S2 C54 108(4)
O10 S2 C54 109(2)
O8 S2 C54 99(2)
O9 S2 F6 78(4)
O10 S2 F6 103(3)
O8 S2 F6 134(2)
C54 S2 F6 39.2(12)
C54 F6 S2 54(3)
N2 C1 C6 129.6(17)
N2 C1 N1 107.7(15)
C6 C1 N1 122.7(14)
N1 C2 C3 107.2(18)
N1 C2 C4 119.9(16)
C3 C2 C4 132.3(18)
N2 C3 C2 110(2)
N2 C3 C5 120(2)
C2 C3 C5 130(2)
O1 C4 O2 128(2)
O1 C4 C2 114.1(16)
O2 C4 C2 118(2)
O4 C5 O3 125(2)
O4 C5 C3 124(2)
O3 C5 C3 111(2)
C11 C6 C7 121.9(19)
C11 C6 C1 117.6(16)
C7 C6 C1 120.4(17)
C8 C7 C6 117.3(19)
C9 C8 C7 120.8(18)
C10 C9 C8 119.2(17)
C10 C9 C14 121.9(18)
C8 C9 C14 118.9(18)
C11 C10 C9 121.0(19)
C6 C11 C10 119.7(19)
N3 C12 C13 123.4(16)
C12 C13 C14 121(2)
C13 C14 C15 115.8(18)
C13 C14 C9 122.8(18)
C15 C14 C9 121.4(18)
C16 C15 C14 118.5(19)
N3 C16 C15 124.7(17)
C21 C17 C18 107(2)
C21 C17 C22 123(2)
C18 C17 C22 130(3)
C21 C17 Ir1 70.7(15)
C18 C17 Ir1 69.3(11)
C22 C17 Ir1 124.7(17)
C19 C18 C17 110(2)
C19 C18 C23 130(3)
C17 C18 C23 120(3)
C19 C18 Ir1 69.5(14)
C17 C18 Ir1 71.2(13)
C23 C18 Ir1 126.6(18)
C18 C19 C20 106(2)
C18 C19 C24 135(3)
C20 C19 C24 119(3)
C18 C19 Ir1 72.1(15)
C20 C19 Ir1 72.4(13)
C24 C19 Ir1 125(2)
C21 C20 C19 105(2)
C21 C20 C25 129(3)
C19 C20 C25 126(2)
C21 C20 Ir1 69.3(14)
C19 C20 Ir1 66.5(12)
C25 C20 Ir1 121.9(16)
C17 C21 C20 111(2)
C17 C21 C26 130(2)
C20 C21 C26 119(3)
C17 C21 Ir1 72.0(14)
C20 C21 Ir1 72.3(13)
C26 C21 Ir1 122(2)
C31 C27 C28 110(2)
C31 C27 C32 125(2)
C28 C27 C32 124(2)
C31 C27 Ir2 71.9(17)
C28 C27 Ir2 71.1(15)
C32 C27 Ir2 126.6(18)
C29 C28 C27 106(2)
C29 C28 C33 129(3)
C27 C28 C33 124(2)
C29 C28 Ir2 71.6(19)
C27 C28 Ir2 70.0(16)
C33 C28 Ir2 133.3(18)
C28 C29 C30 110(2)
C28 C29 C34 124(3)
C30 C29 C34 125(3)
C28 C29 Ir2 70.5(17)
C30 C29 Ir2 71.2(18)
C34 C29 Ir2 122(2)
C29 C30 C31 105(2)
C29 C30 C35 127(3)
C31 C30 C35 127(3)
C29 C30 Ir2 70.2(16)
C31 C30 Ir2 69.5(17)
C35 C30 Ir2 122(3)
C27 C31 C30 108(2)
C27 C31 C36 124(3)
C30 C31 C36 128(3)
C27 C31 Ir2 70.6(15)
C30 C31 Ir2 71.4(16)
C36 C31 Ir2 127(3)
C41 C37 C42 128(2)
C41 C37 C38 104.3(18)
C42 C37 C38 127(2)
C41 C37 Ir3 69.9(11)
C42 C37 Ir3 129.4(17)
C38 C37 Ir3 69.7(11)
C39 C38 C37 111.7(16)
C39 C38 C43 125(2)
C37 C38 C43 123.0(19)
C39 C38 Ir3 71.7(10)
C37 C38 Ir3 70.9(11)
C43 C38 Ir3 124.0(14)
C38 C39 C44 129(2)
C38 C39 C40 106.2(17)
C44 C39 C40 125(2)
C38 C39 Ir3 69.6(11)
C44 C39 Ir3 127.0(17)
C40 C39 Ir3 70.3(10)
C41 C40 C45 129(2)
C41 C40 C39 104.6(16)
C45 C40 C39 126(2)
C41 C40 Ir3 68.9(11)
C45 C40 Ir3 125.1(14)
C39 C40 Ir3 69.2(10)
C37 C41 C40 113.1(19)
C37 C41 C46 126(2)
C40 C41 C46 121.1(18)
C37 C41 Ir3 71.3(11)
C40 C41 Ir3 72.4(11)
C46 C41 Ir3 125.2(16)
N4 C47 C48 172(4)
N5 C49 C50 175(3)
N6 C51 C52 173(3)
F2 C53 F1 107(4)
F2 C53 F3 114(4)
F1 C53 F3 113(3)
F2 C53 S1 108(3)
F1 C53 S1 114(3)
F3 C53 S1 101(3)
F4 C54 F6 112(4)
F4 C54 F5 104(4)
F6 C54 F5 129(5)
F4 C54 S2 115(4)
F6 C54 S2 87(4)
F5 C54 S2 108(3)
N7 C56 C57 174(3)

loop_
_geom_bond_atom_site_label_1
_geom_bond_atom_site_label_2
_geom_bond_distance
Ir1 N1 2.015(15)
Ir1 N4 2.070(17)
Ir1 C19 2.11(3)
Ir1 C18 2.15(2)
Ir1 C21 2.16(3)
Ir1 C17 2.171(18)
Ir1 O1 2.182(14)
Ir1 C20 2.195(19)
Ir2 N5 2.00(2)
Ir2 C27 2.12(2)
Ir2 C28 2.13(3)
Ir2 C31 2.13(3)
Ir2 N2 2.144(18)
Ir2 O3 2.144(16)
Ir2 C29 2.15(3)
Ir2 C30 2.16(3)
Ir3 N7 1.999(18)
Ir3 N6 2.075(19)
Ir3 N3 2.083(12)
Ir3 C41 2.155(19)
Ir3 C38 2.16(2)
Ir3 C37 2.17(2)
Ir3 C39 2.185(19)
Ir3 C40 2.201(19)
N1 C2 1.373(19)
N1 C1 1.49(2)
N2 C1 1.33(2)
N2 C3 1.35(3)
N3 C12 1.33(2)
N3 C16 1.37(3)
N4 C47 1.11(3)
N5 C49 1.25(4)
N6 C51 1.16(3)
N7 C56 1.23(3)
O1 C4 1.25(3)
O2 C4 1.26(3)
O3 C5 1.40(3)
O4 C5 1.19(3)
O5 S1 1.448(18)
O6 S1 1.397(18)
O7 S1 1.440(19)
O8 S2 1.462(18)
O9 S2 1.424(19)
O10 S2 1.425(18)
S1 C53 1.77(4)
S2 C54 1.72(5)
S2 F6 2.14(5)
F1 C53 1.356(19)
F2 C53 1.333(19)
F3 C53 1.357(19)
F4 C54 1.341(19)
F5 C54 1.37(2)
F6 C54 1.354(19)
C1 C6 1.49(3)
C2 C3 1.40(3)
C2 C4 1.44(3)
C3 C5 1.51(4)
C6 C11 1.34(3)
C6 C7 1.39(3)
C7 C8 1.37(3)
C8 C9 1.37(3)
C9 C10 1.36(3)
C9 C14 1.50(2)
C10 C11 1.34(3)
C12 C13 1.40(3)
C13 C14 1.41(3)
C14 C15 1.42(3)
C15 C16 1.40(3)
C17 C21 1.38(4)
C17 C18 1.46(4)
C17 C22 1.55(4)
C18 C19 1.40(4)
C18 C23 1.49(4)
C19 C20 1.51(3)
C19 C24 1.52(4)
C20 C21 1.432(18)
C20 C25 1.54(3)
C21 C26 1.46(4)
C27 C31 1.37(4)
C27 C28 1.42(4)
C27 C32 1.48(3)
C28 C29 1.39(4)
C28 C33 1.52(4)
C29 C30 1.43(4)
C29 C34 1.45(3)
C30 C31 1.44(4)
C30 C35 1.51(4)
C31 C36 1.57(4)
C37 C41 1.44(3)
C37 C42 1.45(3)
C37 C38 1.46(3)
C38 C39 1.44(3)
C38 C43 1.53(2)
C39 C44 1.48(3)
C39 C40 1.52(3)
C40 C41 1.45(3)
C40 C45 1.45(3)
C41 C46 1.54(3)
C47 C48 1.43(4)
C49 C50 1.48(4)
C51 C52 1.35(4)
C56 C57 1.42(5)

loop_
_platon_squeeze_void_nr
_platon_squeeze_void_average_x
_platon_squeeze_void_average_y
_platon_squeeze_void_average_z
_platon_squeeze_void_volume
_platon_squeeze_void_count_electrons
1 0.050 0.000 0.500 972.2 374.2
2 -0.039 0.500 0.000 972.2 379.5
